data_4311265
loop_
_publ_author_name
'Barton H. Hamilton'
'Christopher J. Ziegler'

_publ_section_title
;
 Lead and Thallium Tetrakis(imidazolyl)borates: Modifying Structure by
 Varying Metal and Anion
;
_journal_name_full 'Inorganic Chemistry'
_journal_page_first 4272
_journal_page_last 4277
_journal_paper_doi 10.1021/ic0497984
_journal_volume 43
_journal_year 2004
_chemical_formula_sum 'C16 H20 B N9 O3 Pb'
_chemical_formula_weight 604.41
_chemical_name_systematic
;
 Lead(II) tetrakis(4-methylimidazolyl)borate nitrate
;
_space_group_IT_number 118
_symmetry_cell_setting tetragonal
_symmetry_space_group_name_Hall 'P -4 -2n'
_symmetry_space_group_name_H-M 'P -4 n 2'
_atom_sites_solution_hydrogens geom
_atom_sites_solution_primary direct
_atom_sites_solution_secondary difmap
_audit_creation_method SHELXL-97
_cell_angle_alpha 90.00
_cell_angle_beta 90.00
_cell_angle_gamma 90.00
_cell_formula_units_Z 2
_cell_length_a 11.8787(8)
_cell_length_b 11.8787(8)
_cell_length_c 7.0539(10)
_cell_measurement_reflns_used 4196
_cell_measurement_temperature 100(2)
_cell_measurement_theta_max 28.26
_cell_measurement_theta_min 2.42
_cell_volume 995.33(17)
_computing_cell_refinement 'Bruker SMART'
_computing_data_collection 'Bruker SMART'
_computing_data_reduction 'Bruker SAINT'
_computing_molecular_graphics 'Bruker SHELXTL'
_computing_publication_material 'Bruker SHELXTL'
_computing_structure_refinement 'SHELXL-97 (Sheldrick, 1997)'
_computing_structure_solution 'SHELXS-97 (Sheldrick, 1990)'
_diffrn_ambient_temperature 100(2)
_diffrn_measured_fraction_theta_full 0.998
_diffrn_measured_fraction_theta_max 0.998
_diffrn_measurement_device_type 'CCD area detector'
_diffrn_measurement_method 'phi and omega scans'
_diffrn_radiation_monochromator graphite
_diffrn_radiation_source 'fine-focus sealed tube'
_diffrn_radiation_type MoK\a
_diffrn_radiation_wavelength 0.71073
_diffrn_reflns_av_R_equivalents 0.0570
_diffrn_reflns_av_sigmaI/netI 0.0394
_diffrn_reflns_limit_h_max 14
_diffrn_reflns_limit_h_min -14
_diffrn_reflns_limit_k_max 14
_diffrn_reflns_limit_k_min -14
_diffrn_reflns_limit_l_max 8
_diffrn_reflns_limit_l_min -8
_diffrn_reflns_number 7155
_diffrn_reflns_theta_full 25.98
_diffrn_reflns_theta_max 25.98
_diffrn_reflns_theta_min 3.36
_exptl_absorpt_coefficient_mu 8.515
_exptl_absorpt_correction_type SADABS
_exptl_crystal_colour tan
_exptl_crystal_density_diffrn 2.017
_exptl_crystal_density_meas 0
_exptl_crystal_density_method 'not measured'
_exptl_crystal_description needle
_exptl_crystal_F_000 580
_exptl_crystal_size_max 0.50
_exptl_crystal_size_mid 0.30
_exptl_crystal_size_min 0.20
_refine_diff_density_max 1.736
_refine_diff_density_min -6.470
_refine_diff_density_rms 0.213
_refine_ls_abs_structure_details 'Flack H D (1983), Acta Cryst. A39, 876-881'
_refine_ls_abs_structure_Flack 0.06(4)
_refine_ls_extinction_method none
_refine_ls_goodness_of_fit_ref 1.127
_refine_ls_hydrogen_treatment mixed
_refine_ls_matrix_type full
_refine_ls_number_parameters 80
_refine_ls_number_reflns 977
_refine_ls_number_restraints 0
_refine_ls_restrained_S_all 1.127
_refine_ls_R_factor_all 0.0382
_refine_ls_R_factor_gt 0.0365
_refine_ls_shift/su_max 0.007
_refine_ls_shift/su_mean 0.001
_refine_ls_structure_factor_coef Fsqd
_refine_ls_weighting_details 'calc w=1/[\s^2^(Fo^2^)+(0.0572P)^2^+1.2575P] where P=(Fo^2^+2Fc^2^)/3'
_refine_ls_weighting_scheme calc
_refine_ls_wR_factor_gt 0.0953
_refine_ls_wR_factor_ref 0.0972
_reflns_number_gt 910
_reflns_number_total 977
_reflns_threshold_expression >2sigma(I)
_cod_data_source_file ic0497984si20040413_041557_2.cif
_cod_data_source_block PbBMeIm
_cod_depositor_comments
;
The following automatic conversions were performed:
'_symmetry_cell_setting' value 'Tetragonal' changed to 'tetragonal'
according to '/home/saulius/struct/CIF-dictionaries/cif_core.dic'
dictionary named 'cif_core.dic' version 2.4.1 from 2010-06-29.

Automatic conversion script
Id: cif_fix_enum 1527 2010-12-29 10:47:43Z saulius 
;
_cod_database_code 4311265

loop_
_symmetry_equiv_pos_as_xyz
'x, y, z'
'-x, -y, z'
'y, -x, -z'
'-y, x, -z'
'x+1/2, -y+1/2, z+1/2'
'-x+1/2, y+1/2, z+1/2'
'y+1/2, x+1/2, -z+1/2'
'-y+1/2, -x+1/2, -z+1/2'

loop_
_atom_site_label
_atom_site_type_symbol
_atom_site_fract_x
_atom_site_fract_y
_atom_site_fract_z
_atom_site_U_iso_or_equiv
_atom_site_adp_type
_atom_site_occupancy
_atom_site_symmetry_multiplicity
_atom_site_calc_flag
_atom_site_refinement_flags
_atom_site_disorder_assembly
_atom_site_disorder_group
B1 B 0.5000 0.5000 0.5000 0.014(3) Uani 1 4 d S . .
C1 C 0.5224(5) 0.2912(6) 0.3870(9) 0.0161(11) Uani 1 1 d . . .
C2 C 0.4132(5) 0.2899(4) 0.1402(7) 0.0181(11) Uani 1 1 d . . .
C3 C 0.4115(4) 0.3946(5) 0.2122(6) 0.0151(10) Uani 1 1 d . . .
C4 C 0.3531(6) 0.2452(5) -0.0330(8) 0.0242(13) Uani 1 1 d . . .
H1 H 0.578(4) 0.272(4) 0.482(7) 0.009(13) Uiso 1 1 d . . .
H2 H 0.370(5) 0.439(6) 0.166(8) 0.024(16) Uiso 1 1 d . . .
H3 H 0.317(6) 0.299(7) -0.089(12) 0.04(2) Uiso 1 1 d . . .
H4 H 0.316(5) 0.174(5) 0.021(7) 0.015(13) Uiso 1 1 d . . .
H5 H 0.408(5) 0.213(5) -0.114(9) 0.017(14) Uiso 1 1 d . . .
N1 N 0.4840(4) 0.2236(5) 0.248(2) 0.0206(10) Uani 1 1 d . . .
N2 N 0.4791(4) 0.3973(5) 0.3702(7) 0.0142(10) Uani 1 1 d . . .
Pb1 Pb 0.5000 0.0000 0.2500 0.0232(2) Uani 1 4 d S . .

loop_
_atom_site_aniso_label
_atom_site_aniso_U_11
_atom_site_aniso_U_22
_atom_site_aniso_U_33
_atom_site_aniso_U_23
_atom_site_aniso_U_13
_atom_site_aniso_U_12
B1 0.012(5) 0.012(5) 0.018(6) 0.000 0.000 0.000
C1 0.015(2) 0.014(3) 0.019(3) -0.004(2) 0.001(3) 0.001(3)
C2 0.022(3) 0.017(3) 0.015(2) 0.004(2) -0.001(2) -0.006(2)
C3 0.021(3) 0.015(2) 0.009(2) 0.0054(19) -0.0044(19) 0.001(2)
C4 0.038(4) 0.016(3) 0.019(2) -0.002(2) -0.009(2) -0.003(3)
N1 0.022(2) 0.012(2) 0.027(2) -0.012(4) -0.003(4) -0.0006(17)
N2 0.0149(19) 0.014(3) 0.013(2) 0.0009(19) 0.0008(19) -0.001(2)
Pb1 0.0137(2) 0.0137(2) 0.0423(3) 0.000 0.000 -0.00038(11)

loop_
_atom_type_symbol
_atom_type_description
_atom_type_scat_dispersion_real
_atom_type_scat_dispersion_imag
_atom_type_scat_source
C C 0.0033 0.0016 'International Tables Vol C Tables 4.2.6.8 and 6.1.1.4'
H H 0.0000 0.0000 'International Tables Vol C Tables 4.2.6.8 and 6.1.1.4'
B B 0.0013 0.0007 'International Tables Vol C Tables 4.2.6.8 and 6.1.1.4'
N N 0.0061 0.0033 'International Tables Vol C Tables 4.2.6.8 and 6.1.1.4'
O O 0.0106 0.0060 'International Tables Vol C Tables 4.2.6.8 and 6.1.1.4'
Pb Pb -3.3944 10.1111 'International Tables Vol C Tables 4.2.6.8 and 6.1.1.4'

loop_
_geom_angle_atom_site_label_1
_geom_angle_atom_site_label_2
_geom_angle_atom_site_label_3
_geom_angle
_geom_angle_site_symmetry_1
_geom_angle_site_symmetry_3
_geom_angle_publ_flag
N2 B1 N2 110.6(2) . 4_656 ?
N2 B1 N2 107.3(4) . 2_665 ?
N2 B1 N2 110.6(2) 4_656 2_665 ?
N2 B1 N2 110.6(2) . 3_566 ?
N2 B1 N2 107.3(4) 4_656 3_566 ?
N2 B1 N2 110.6(2) 2_665 3_566 ?
N1 C1 N2 111.0(6) . . ?
C3 C2 N1 109.3(6) . . ?
C3 C2 C4 128.6(5) . . ?
N1 C2 C4 122.1(6) . . ?
C2 C3 N2 108.7(5) . . ?
C1 N1 C2 105.4(5) . . ?
C1 N1 Pb1 124.4(8) . . ?
C2 N1 Pb1 128.1(6) . . ?
C1 N2 C3 105.6(5) . . ?
C1 N2 B1 128.0(5) . . ?
C3 N2 B1 126.4(5) . . ?
N1 Pb1 N1 98.20(19) 7_545 . ?
N1 Pb1 N1 81.81(19) 7_545 2_655 ?
N1 Pb1 N1 179.3(7) . 2_655 ?
N1 Pb1 N1 179.3(7) 7_545 8 ?
N1 Pb1 N1 81.81(19) . 8 ?
N1 Pb1 N1 98.20(19) 2_655 8 ?

loop_
_geom_bond_atom_site_label_1
_geom_bond_atom_site_label_2
_geom_bond_distance
_geom_bond_site_symmetry_2
_geom_bond_publ_flag
B1 N2 1.545(6) . ?
B1 N2 1.545(6) 4_656 ?
B1 N2 1.545(6) 2_665 ?
B1 N2 1.545(6) 3_566 ?
C1 N1 1.350(13) . ?
C1 N2 1.366(9) . ?
C2 C3 1.343(7) . ?
C2 N1 1.379(12) . ?
C2 C4 1.512(7) . ?
C3 N2 1.374(7) . ?
N1 Pb1 2.663(6) . ?
Pb1 N1 2.663(6) 7_545 ?
Pb1 N1 2.663(6) 2_655 ?
Pb1 N1 2.663(6) 8 ?
